data_4310905
loop_
_publ_author_name
'Christopher M. Kepert'
'Glen B. Deacon'
'Norma Sahely'
'Leone Spiccia'
'Gary D. Fallon'
'Brian W. Skelton'
'Allan H. White'

_publ_contact_author_address
;
   Department of Chemistry
   University of Western Australia
   Crawley  
   Western Australia 6009
   Australia
;
_publ_contact_author_email bws@crystal.uwa.edu.au
_publ_contact_author_fax (+61)_08_9380_1118
_publ_contact_author_name 'Skelton, B. W.'
_publ_contact_author_phone (+61)_08-9380_3481
_publ_section_title
;
 Synthesis of Heteroleptic Bis(diimine)carbonylchlororuthenium(II)
 Complexes from Photodecarbonylated Precursors
;
_journal_name_full 'Inorganic Chemistry'
_journal_page_first 2818
_journal_page_last 2827
_journal_paper_doi 10.1021/ic0351895
_journal_volume 43
_journal_year 2004
_chemical_formula_sum 'C26 H20 Cl2 N4 O6 Ru'
_chemical_formula_weight 656.44
_space_group_IT_number 14
_symmetry_cell_setting monoclinic
_symmetry_space_group_name_Hall '-P 2ybc'
_symmetry_space_group_name_H-M 'P 1 21/c 1'
_cell_angle_alpha 90.00000
_cell_angle_beta 102.30(6)
_cell_angle_gamma 90.00000
_cell_formula_units_Z 4
_cell_length_a 13.801(9)
_cell_length_b 11.907(9)
_cell_length_c 16.050(10)
_cell_measurement_reflns_used 27
_cell_measurement_temperature 173.2
_cell_measurement_theta_max 28.6
_cell_measurement_theta_min 15.4
_cell_volume 2577(3)
_computing_cell_refinement 'MSC/AFC Diffractometer Control'
_computing_data_collection 'MSC/AFC Diffractometer Control'
_computing_data_reduction teXan
_computing_molecular_graphics xtal
_computing_publication_material 'xtal BONDLA CIFIO'
_computing_structure_refinement teXan
_computing_structure_solution teXan
_diffrn_ambient_temperature 173.2
_diffrn_measurement_device_type
;
 NICOLET                        
;
_diffrn_measurement_method '\w scans'
_diffrn_radiation_detector 'single counter'
_diffrn_radiation_monochromator graphite
_diffrn_radiation_source 'X-ray tube'
_diffrn_radiation_type 'Mo K\a'
_diffrn_radiation_wavelength .7107
_diffrn_reflns_av_R_equivalents .106
_diffrn_reflns_limit_h_max 14
_diffrn_reflns_limit_h_min 0
_diffrn_reflns_limit_k_max 12
_diffrn_reflns_limit_k_min 0
_diffrn_reflns_limit_l_max 16
_diffrn_reflns_limit_l_min -17
_diffrn_reflns_number 3698
_diffrn_reflns_theta_max 22.5
_diffrn_standards_decay_% 0
_diffrn_standards_interval_count 197
_diffrn_standards_number 3
_exptl_absorpt_coefficient_mu .866
_exptl_absorpt_correction_T_max .905
_exptl_absorpt_correction_T_min .826
_exptl_absorpt_correction_type analytical
_exptl_absorpt_process_details
;
 Tompa_analytical                
;
_exptl_crystal_colour orange
_exptl_crystal_density_diffrn 1.692
_exptl_crystal_description tabular
_exptl_crystal_F_000 1320
_exptl_crystal_size_max .26
_exptl_crystal_size_mid .22
_exptl_crystal_size_min .06
_refine_diff_density_max .89
_refine_diff_density_min -1.32
_refine_ls_goodness_of_fit_ref 2.046
_refine_ls_hydrogen_treatment noref
_refine_ls_matrix_type full
_refine_ls_number_constraints 0
_refine_ls_number_parameters 192
_refine_ls_number_reflns 2157
_refine_ls_number_restraints 0
_refine_ls_R_factor_gt .0642
_refine_ls_shift/su_max .0001
_refine_ls_structure_factor_coef F
_refine_ls_weighting_scheme sigma
_refine_ls_wR_factor_ref .0553
_reflns_limit_h_max 14
_reflns_limit_h_min 0
_reflns_limit_k_max 12
_reflns_limit_k_min 0
_reflns_limit_l_max 16
_reflns_limit_l_min -17
_reflns_number_gt 2157
_reflns_number_observed 2157
_reflns_number_total 3538
_reflns_threshold_expression 'I    > 2.50 sig(I   )'
_cod_data_source_file ic0351895si20040210_044127_1.cif
_cod_data_source_block phendp
_cod_original_sg_symbol_Hall -p_2ybc
_cod_original_formula_sum 'C26 H20 Cl2 N4 O6 Ru1'
_cod_database_code 4310905

loop_
_symmetry_equiv_pos_as_xyz
+x,+y,+z
-x,1/2+y,1/2-z
-x,-y,-z
+x,1/2-y,1/2+z

loop_
_atom_site_label
_atom_site_fract_x
_atom_site_fract_y
_atom_site_fract_z
_atom_site_U_iso_or_equiv
_atom_site_adp_type
_atom_site_calc_flag
_atom_site_calc_attached_atom
_atom_site_occupancy
_atom_site_disorder_assembly
_atom_site_disorder_group
Ru .87486(7) .85589(8) .75096(6) .0229(5) Uani ? ? 1.00000 ? ?
Cl .9071(2) .9895(2) .6492(2) .0355(18) Uani ? ? 1.00000 ? ?
C0 .9114(7) .9603(9) .8346(7) .022(3) Uiso ? ? 1.00000 ? ?
O0 .9323(6) 1.0287(7) .8855(5) .040(2) Uiso ? ? 1.00000 ? ?
N11 .7298(6) .9108(7) .7454(5) .023(2) Uiso ? ? 1.00000 ? ?
C12 .6843(7) .8470(10) .7998(6) .027(3) Uiso ? ? 1.00000 ? ?
C13 .5881(7) .8760(9) .8120(6) .025(3) Uiso ? ? 1.00000 ? ?
C14 .5402(8) .9657(10) .7652(7) .030(3) Uiso ? ? 1.00000 ? ?
C141 .4345(9) .9950(10) .7712(8) .043(3) Uiso ? ? 1.00000 ? ?
C15 .5863(8) 1.0255(10) .7115(7) .033(3) Uiso ? ? 1.00000 ? ?
C16 .6824(8) .9941(9) .7048(7) .027(3) Uiso ? ? 1.00000 ? ?
C17 .5485(8) .8058(9) .8691(7) .027(3) Uiso ? ? 1.00000 ? ?
N11' .8307(6) .7350(7) .8299(5) .026(2) Uiso ? ? 1.00000 ? ?
C12' .7354(8) .7535(9) .8414(7) .024(3) Uiso ? ? 1.00000 ? ?
C13' .6929(8) .6811(8) .8950(7) .025(3) Uiso ? ? 1.00000 ? ?
C14' .7452(9) .5860(10) .9278(8) .036(3) Uiso ? ? 1.00000 ? ?
C141' .6989(9) .5020(10) .9785(8) .051(4) Uiso ? ? 1.00000 ? ?
C15' .8383(8) .5668(10) .9120(8) .036(3) Uiso ? ? 1.00000 ? ?
C16' .8787(7) .6460(10) .8641(6) .028(3) Uiso ? ? 1.00000 ? ?
C17' .5966(8) .7157(10) .9068(7) .033(3) Uiso ? ? 1.00000 ? ?
N21 .8326(6) .7391(7) .6491(5) .025(2) Uiso ? ? 1.00000 ? ?
C22 .8922(8) .7145(9) .5928(7) .027(3) Uiso ? ? 1.00000 ? ?
C23 .8673(7) .6370(10) .5297(7) .032(3) Uiso ? ? 1.00000 ? ?
C24 .7774(8) .5817(10) .5171(7) .036(3) Uiso ? ? 1.00000 ? ?
C25 .7127(8) .6098(9) .5687(7) .032(3) Uiso ? ? 1.00000 ? ?
C26 .7428(8) .6874(9) .6327(7) .027(3) Uiso ? ? 1.00000 ? ?
C2 .9937(8) .7706(10) .6064(8) .034(3) Uiso ? ? 1.00000 ? ?
O2 1.0261(5) .7868(6) .5414(5) .037(2) Uiso ? ? 1.00000 ? ?
N21' 1.0210(6) .7970(7) .7632(6) .026(2) Uiso ? ? 1.00000 ? ?
C22' 1.0579(8) .7841(9) .6920(7) .023(3) Uiso ? ? 1.00000 ? ?
C23' 1.1599(8) .7692(10) .6996(8) .036(3) Uiso ? ? 1.00000 ? ?
C24' 1.2219(9) .7720(10) .7756(8) .040(3) Uiso ? ? 1.00000 ? ?
C25' 1.1857(9) .7840(10) .8496(8) .042(3) Uiso ? ? 1.00000 ? ?
C26' 1.0836(8) .7997(10) .8379(7) .032(3) Uiso ? ? 1.00000 ? ?
Cl1 .5889(2) 1.2028(3) .9375(2) .048(2) Uani ? ? 1.00000 ? ?
O11 .5618(8) 1.0908(9) .9552(8) .086(8) Uani ? ? 1.00000 ? ?
O12 .6032(6) 1.2678(7) 1.0145(6) .053(6) Uani ? ? 1.00000 ? ?
O13 .6730(10) 1.2000(10) .9090(10) .208(16) Uani ? ? 1.00000 ? ?
O14 .5130(10) 1.2490(10) .8799(9) .146(9) Uani ? ? 1.00000 ? ?
H141a .43210 1.07020 .79000 .05220 Uiso ? ? 1.00000 ? ?
H141b .41360 .94580 .81070 .05220 Uiso ? ? 1.00000 ? ?
H141c .39180 .98650 .71670 .05220 Uiso ? ? 1.00000 ? ?
H15 .55380 1.08700 .67950 .04000 Uiso ? ? 1.00000 ? ?
H16 .71420 1.03660 .66830 .03270 Uiso ? ? 1.00000 ? ?
H17 .48560 .82400 .88070 .03280 Uiso ? ? 1.00000 ? ?
H141'a .63510 .52810 .98310 .06140 Uiso ? ? 1.00000 ? ?
H141'b .73960 .49450 1.03390 .06140 Uiso ? ? 1.00000 ? ?
H141'c .69270 .43140 .95050 .06140 Uiso ? ? 1.00000 ? ?
H15' .87470 .50140 .93340 .04320 Uiso ? ? 1.00000 ? ?
H16' .94400 .63340 .85590 .03330 Uiso ? ? 1.00000 ? ?
H17' .56560 .67200 .94320 .04000 Uiso ? ? 1.00000 ? ?
H23 .91210 .62130 .49380 .03880 Uiso ? ? 1.00000 ? ?
H24 .76050 .52580 .47420 .04350 Uiso ? ? 1.00000 ? ?
H25 .64890 .57620 .56020 .03820 Uiso ? ? 1.00000 ? ?
H26 .69760 .70610 .66770 .03260 Uiso ? ? 1.00000 ? ?
H23' 1.18540 .75700 .64980 .04360 Uiso ? ? 1.00000 ? ?
H24' 1.29130 .76550 .77920 .04770 Uiso ? ? 1.00000 ? ?
H25' 1.22790 .78090 .90470 .05000 Uiso ? ? 1.00000 ? ?
H26' 1.05720 .81350 .88700 .03790 Uiso ? ? 1.00000 ? ?

loop_
_atom_site_aniso_label
_atom_site_aniso_U_11
_atom_site_aniso_U_22
_atom_site_aniso_U_33
_atom_site_aniso_U_12
_atom_site_aniso_U_13
_atom_site_aniso_U_23
Ru .0180(5) .0209(5) .0318(5) -.0012(5) .0097(4) .0011(6)
Cl .029(2) .031(2) .049(2) -.0020(10) .014(2) .005(2)
Cl1 .040(2) .052(2) .055(3) -.010(2) .015(2) .006(2)
O11 .101(9) .048(7) .113(10) -.002(6) .032(7) .008(7)
O12 .050(6) .058(7) .057(7) -.018(5) .022(5) -.004(5)
O13 .150(10) .29(2) .24(2) -.140(10) .170(10) -.15(2)
O14 .170(10) .100(10) .120(10) .017(9) -.080(10) .031(9)

loop_
_atom_type_symbol
_atom_type_description
_atom_type_oxidation_number
_atom_type_number_in_cell
_atom_type_scat_dispersion_real
_atom_type_scat_dispersion_imag
_atom_type_scat_source
Ru ? 0 4 -1.259 .835999 'Int Tables Vol IV Tables 2.2B and 2.3.1'
C ? 0 104 .002991 .002014 'Int Tables Vol IV Tables 2.2B and 2.3.1'
H ? 0 80 0 0 'Int Tables Vol IV Tables 2.2B and 2.3.1'
N ? 0 16 .005981 .002991 'Int Tables Vol IV Tables 2.2B and 2.3.1'
O ? 0 24 .010986 .005981 'Int Tables Vol IV Tables 2.2B and 2.3.1'
Cl ? 0 8 .14801 .158997 'Int Tables Vol IV Tables 2.2B and 2.3.1'

loop_
_diffrn_attenuator_code
_diffrn_attenuator_scale
? ?

loop_
_geom_angle_atom_site_label_1
_geom_angle_atom_site_label_2
_geom_angle_atom_site_label_3
_geom_angle_site_symmetry_1
_geom_angle_site_symmetry_2
_geom_angle_site_symmetry_3
_geom_angle
_geom_angle_publ_flag
Cl Ru C0 . . . 89.2(4) ?
Cl Ru N11 . . . 94.5(2) ?
Cl Ru N11' . . . 173.2(2) ?
Cl Ru N21 . . . 88.3(2) ?
Cl Ru N21' . . . 88.4(3) ?
C0 Ru N11 . . . 86.0(4) ?
C0 Ru N11' . . . 95.4(4) ?
C0 Ru N21 . . . 177.5(4) ?
C0 Ru N21' . . . 92.8(4) ?
N11 Ru N11' . . . 80.9(3) ?
N11 Ru N21 . . . 93.9(3) ?
N11 Ru N21' . . . 176.9(3) ?
N11' Ru N21 . . . 87.0(3) ?
N11' Ru N21' . . . 96.4(3) ?
N21 Ru N21' . . . 87.4(3) ?
Ru C0 O0 . . . 177.6(9) ?
Ru N11 C12 . . . 110.8(6) ?
Ru N11 C16 . . . 129.9(8) ?
C12 N11 C16 . . . 119.1(9) ?
N11 C12 C13 . . . 120.5(9) ?
N11 C12 C12' . . . 118.6(9) ?
C13 C12 C12' . . . 120.9(10) ?
C12 C13 C14 . . . 117.5(10) ?
C12 C13 C17 . . . 116.1(9) ?
C14 C13 C17 . . . 126.3(10) ?
C13 C14 C141 . . . 119.6(10) ?
C13 C14 C15 . . . 120.5(10) ?
C141 C14 C15 . . . 119.9(10) ?
C14 C141 H141a . . . 109.6 ?
C14 C141 H141b . . . 109.4 ?
C14 C141 H141c . . . 109.4 ?
H141a C141 H141b . . . 109.5 ?
H141a C141 H141c . . . 109.7 ?
H141b C141 H141c . . . 109.3 ?
C14 C15 C16 . . . 118.8(10) ?
C14 C15 H15 . . . 120.7 ?
C16 C15 H15 . . . 120.6 ?
N11 C16 C15 . . . 123.6(11) ?
N11 C16 H16 . . . 118.1 ?
C15 C16 H16 . . . 118.3 ?
C13 C17 C17' . . . 122.5(11) ?
C13 C17 H17 . . . 118.8 ?
C17' C17 H17 . . . 118.7 ?
Ru N11' C12' . . . 112.3(6) ?
Ru N11' C16' . . . 128.7(7) ?
C12' N11' C16' . . . 118.9(9) ?
C12 C12' N11' . . . 117.2(10) ?
C12 C12' C13' . . . 122.3(10) ?
N11' C12' C13' . . . 120.5(9) ?
C12' C13' C14' . . . 118.3(11) ?
C12' C13' C17' . . . 114.5(9) ?
C14' C13' C17' . . . 127.2(11) ?
C13' C14' C141' . . . 119.9(11) ?
C13' C14' C15' . . . 119.7(12) ?
C141' C14' C15' . . . 120.3(11) ?
C14' C141' H141'a . . . 109.2 ?
C14' C141' H141'b . . . 109.4 ?
C14' C141' H141'c . . . 109.7 ?
H141'a C141' H141'b . . . 109.3 ?
H141'a C141' H141'c . . . 109.6 ?
H141'b C141' H141'c . . . 109.6 ?
C14' C15' C16' . . . 118.9(10) ?
C14' C15' H15' . . . 120.7 ?
C16' C15' H15' . . . 120.5 ?
N11' C16' C15' . . . 123.3(10) ?
N11' C16' H16' . . . 118.7 ?
C15' C16' H16' . . . 117.9 ?
C17 C17' C13' . . . 123.5(11) ?
C17 C17' H17' . . . 118.2 ?
C13' C17' H17' . . . 118.2 ?
Ru N21 C22 . . . 122.6(7) ?
Ru N21 C26 . . . 122.3(7) ?
C22 N21 C26 . . . 115.1(9) ?
N21 C22 C23 . . . 122.8(10) ?
N21 C22 C2 . . . 118.2(9) ?
C23 C22 C2 . . . 118.9(11) ?
C22 C23 C24 . . . 120.6(11) ?
C22 C23 H23 . . . 119.5 ?
C24 C23 H23 . . . 119.9 ?
C23 C24 C25 . . . 118.2(10) ?
C23 C24 H24 . . . 120.9 ?
C25 C24 H24 . . . 120.9 ?
C24 C25 C26 . . . 118.6(10) ?
C24 C25 H25 . . . 120.6 ?
C26 C25 H25 . . . 120.8 ?
N21 C26 C25 . . . 124.5(11) ?
N21 C26 H26 . . . 117.8 ?
C25 C26 H26 . . . 117.8 ?
C22 C2 O2 . . . 115.8(10) ?
C22 C2 C22' . . . 122.1(11) ?
O2 C2 C22' . . . 121.0(10) ?
Ru N21' C22' . . . 118.9(7) ?
Ru N21' C26' . . . 120.4(8) ?
C22' N21' C26' . . . 118.5(9) ?
C2 C22' N21' . . . 122.6(10) ?
C2 C22' C23' . . . 117.4(11) ?
N21' C22' C23' . . . 119.5(9) ?
C22' C23' C24' . . . 121.0(12) ?
C22' C23' H23' . . . 119.5 ?
C24' C23' H23' . . . 119.5 ?
C23' C24' C25' . . . 120.5(12) ?
C23' C24' H24' . . . 119.7 ?
C25' C24' H24' . . . 119.8 ?
C24' C25' C26' . . . 115.8(10) ?
C24' C25' H25' . . . 122.0 ?
C26' C25' H25' . . . 122.1 ?
N21' C26' C25' . . . 124.5(11) ?
N21' C26' H26' . . . 117.7 ?
C25' C26' H26' . . . 117.8 ?
O11 Cl1 O12 . . . 109.0(7) ?
O11 Cl1 O13 . . . 109.1(7) ?
O11 Cl1 O14 . . . 108.5(7) ?
O12 Cl1 O13 . . . 109.8(7) ?
O12 Cl1 O14 . . . 108.2(7) ?
O13 Cl1 O14 . . . 112.2(9) ?

loop_
_geom_bond_atom_site_label_1
_geom_bond_atom_site_label_2
_geom_bond_site_symmetry_1
_geom_bond_site_symmetry_2
_geom_bond_distance
_geom_bond_publ_flag
Ru Cl . . 2.389(3) ?
Ru C0 . . 1.820(11) ?
Ru N11 . . 2.090(9) ?
Ru N11' . . 2.092(9) ?
Ru N21 . . 2.131(8) ?
Ru N21' . . 2.105(8) ?
C0 O0 . . 1.146(13) ?
N11 C12 . . 1.403(14) ?
N11 C16 . . 1.286(13) ?
C12 C13 . . 1.425(14) ?
C12 C12' . . 1.408(15) ?
C13 C14 . . 1.389(15) ?
C13 C17 . . 1.432(16) ?
C14 C141 . . 1.523(17) ?
C14 C15 . . 1.374(17) ?
C141 H141a . . .948 ?
C141 H141b . . .952 ?
C141 H141c . . .950 ?
C15 C16 . . 1.404(16) ?
C15 H15 . . .950 ?
C16 H16 . . .949 ?
C17 C17' . . 1.337(15) ?
C17 H17 . . .951 ?
N11' C12' . . 1.384(14) ?
N11' C16' . . 1.307(14) ?
C12' C13' . . 1.429(16) ?
C13' C14' . . 1.385(15) ?
C13' C17' . . 1.442(16) ?
C14' C141' . . 1.514(19) ?
C14' C15' . . 1.381(18) ?
C141' H141'a . . .951 ?
C141' H141'b . . .949 ?
C141' H141'c . . .948 ?
C15' C16' . . 1.405(17) ?
C15' H15' . . .950 ?
C16' H16' . . .950 ?
C17' H17' . . .950 ?
N21 C22 . . 1.377(15) ?
N21 C26 . . 1.358(14) ?
C22 C23 . . 1.359(16) ?
C22 C2 . . 1.525(16) ?
C23 C24 . . 1.381(15) ?
C23 H23 . . .949 ?
C24 C25 . . 1.382(17) ?
C24 H24 . . .950 ?
C25 C26 . . 1.378(15) ?
C25 H25 . . .950 ?
C26 H26 . . .951 ?
C2 O2 . . 1.235(16) ?
C2 C22' . . 1.476(15) ?
N21' C22' . . 1.355(16) ?
N21' C26' . . 1.320(13) ?
C22' C23' . . 1.398(16) ?
C23' C24' . . 1.333(16) ?
C23' H23' . . .951 ?
C24' C25' . . 1.39(2) ?
C24' H24' . . .950 ?
C25' C26' . . 1.394(17) ?
C25' H25' . . .950 ?
C26' H26' . . .950 ?
Cl1 O11 . . 1.430(12) ?
Cl1 O12 . . 1.436(10) ?
Cl1 O13 . . 1.336(16) ?
Cl1 O14 . . 1.357(13) ?

loop_
_geom_hbond_atom_site_label_D
_geom_hbond_atom_site_label_H
_geom_hbond_atom_site_label_A
_geom_hbond_site_symmetry_D
_geom_hbond_site_symmetry_H
_geom_hbond_site_symmetry_A
_geom_hbond_distance_DH
_geom_hbond_distance_HA
_geom_hbond_distance_DA
_geom_hbond_angle_DHA
_geom_hbond_publ_flag
? ? ? ? ? ? ? ? ? ? ?

loop_
_geom_torsion_atom_site_label_1
_geom_torsion_atom_site_label_2
_geom_torsion_atom_site_label_3
_geom_torsion_atom_site_label_4
_geom_torsion_site_symmetry_1
_geom_torsion_site_symmetry_2
_geom_torsion_site_symmetry_3
_geom_torsion_site_symmetry_4
_geom_torsion
_geom_torsion_publ_flag
? ? ? ? ? ? ? ? ? ?
